data_7234547
loop_
_publ_author_name
'Martin Ipuy'
'Yuan-Yuan Liao'
'Erwann Jeanneau'
'Patrice L. Baldeck'
'Yann Bretonniere'
'Chantal Andraud'

_publ_section_title
;
 Solid state red biphotonic excited emission from small dipolar
 fluorophores
;
_journal_name_full 'Journal of Materials Chemistry C'
_journal_page_first 766
_journal_page_last 779
_journal_paper_doi 10.1039/C5TC03465E
_journal_volume 4
_journal_year 2016
_chemical_absolute_configuration .
_chemical_formula_moiety 'C20 H17 N3 O3'
_chemical_formula_sum 'C20 H17 N3 O3'
_chemical_formula_weight 347.37
_space_group_IT_number 61
_space_group_name_Hall '-P 2ac 2ab'
_space_group_name_H-M_alt 'P b c a'
_symmetry_cell_setting orthorhombic
_symmetry_space_group_name_Hall '-P 2ac 2ab'
_symmetry_space_group_name_H-M 'P b c a'
_atom_sites_solution_hydrogens difmap
_atom_sites_solution_primary direct
_cell_angle_alpha 90
_cell_angle_beta 90
_cell_angle_gamma 90
_cell_formula_units_Z 8
_cell_length_a 13.854(2)
_cell_length_b 15.110(2)
_cell_length_c 16.697(3)
_cell_measurement_reflns_used 4972
_cell_measurement_temperature 150
_cell_measurement_theta_max 66.9630
_cell_measurement_theta_min 4.9480
_cell_volume 3495.2(9)
_computing_cell_refinement
;
CrysAlisPro, Agilent Technologies,
Version 1.171.36.28 (release 01-02-2013 CrysAlis171 .NET)
(compiled Feb  1 2013,16:14:44)
;
_computing_data_collection
;
CrysAlisPro, Agilent Technologies,
Version 1.171.36.28 (release 01-02-2013 CrysAlis171 .NET)
(compiled Feb  1 2013,16:14:44)
;
_computing_data_reduction
;
CrysAlisPro, Agilent Technologies,
Version 1.171.36.28 (release 01-02-2013 CrysAlis171 .NET)
(compiled Feb  1 2013,16:14:44)
;
_computing_molecular_graphics 'CAMERON (Watkin et al., 1996)'
_computing_publication_material 'CRYSTALS (Betteridge et al., 2003)'
_computing_structure_refinement 'CRYSTALS (Betteridge et al., 2003)'
_computing_structure_solution 'SIR97 (Altomare et al., 1999)'
_diffrn_ambient_temperature 150
_diffrn_detector_area_resol_mean 10.4678
_diffrn_measured_fraction_theta_full 0.980
_diffrn_measured_fraction_theta_max 0.980
_diffrn_measurement_device_type 'Xcalibur, Atlas, Gemini ultra'
_diffrn_measurement_method \w
_diffrn_radiation_monochromator mirror
_diffrn_radiation_source 'Enhance Ultra (Cu) X-ray Source'
_diffrn_radiation_type 'Cu K\a'
_diffrn_radiation_wavelength 1.5418
_diffrn_reflns_av_R_equivalents 0.079
_diffrn_reflns_limit_h_max 16
_diffrn_reflns_limit_h_min -15
_diffrn_reflns_limit_k_max 12
_diffrn_reflns_limit_k_min -17
_diffrn_reflns_limit_l_max 19
_diffrn_reflns_limit_l_min -14
_diffrn_reflns_number 16513
_diffrn_reflns_theta_full 67.889
_diffrn_reflns_theta_max 67.889
_diffrn_reflns_theta_min 5.077
_diffrn_standards_interval_count .
_diffrn_standards_interval_time .
_diffrn_standards_number 0
_exptl_absorpt_coefficient_mu 0.742
_exptl_absorpt_correction_T_max 0.924
_exptl_absorpt_correction_T_min 0.825
_exptl_absorpt_correction_type analytical
_exptl_absorpt_process_details
;
CrysAlisPro, Agilent Technologies,
Version 1.171.36.28 (release 01-02-2013 CrysAlis171 .NET)
(compiled Feb  1 2013,16:14:44)
Analytical numeric absorption correction using a multifaceted crystal
			model based on expressions derived by R.C. Clark & J.S. Reid.
(Clark, R. C. & Reid, J. S. (1995). Acta Cryst. A51, 887-897)
;
_exptl_crystal_colour red
_exptl_crystal_density_diffrn 1.320
_exptl_crystal_density_method 'not measured'
_exptl_crystal_description block
_exptl_crystal_F_000 1456
_exptl_crystal_preparation Luminescent
_exptl_crystal_size_max 0.338
_exptl_crystal_size_mid 0.180
_exptl_crystal_size_min 0.134
_refine_diff_density_max 0.32
_refine_diff_density_min -0.28
_refine_ls_extinction_coef 33.4(6)
_refine_ls_extinction_method 'Larson (1970), Equation 22'
_refine_ls_goodness_of_fit_ref 1.0253
_refine_ls_hydrogen_treatment constr
_refine_ls_matrix_type full
_refine_ls_number_parameters 236
_refine_ls_number_reflns 3095
_refine_ls_number_restraints 0
_refine_ls_R_factor_all 0.0755
_refine_ls_R_factor_gt 0.0621
_refine_ls_shift/su_max 0.0004325
_refine_ls_shift/su_mean 0.0000981
_refine_ls_structure_factor_coef Fsqd
_refine_ls_weighting_details
;
 Method, part 1, Chebychev polynomial, (Watkin, 1994, Prince, 1982) 
 [weight] = 1.0/[A~0~*T~0~(x)+A~1~*T~1~(x) ... +A~n-1~]*T~n-1~(x)] 
 where A~i~ are the Chebychev coefficients listed below and x= Fcalc/Fmax 
 Method = Robust Weighting (Prince, 1982) 
 W = [weight] * [1-(deltaF/6*sigmaF)^2^]^2^ 
 A~i~ are: 
 494. 773. 367. 82.7 
;
_refine_ls_weighting_scheme calc
_refine_ls_wR_factor_all 0.1105
_refine_ls_wR_factor_gt 0.0947
_refine_ls_wR_factor_ref 0.1105
_reflns_limit_h_max 16
_reflns_limit_h_min 0
_reflns_limit_k_max 17
_reflns_limit_k_min 0
_reflns_limit_l_max 19
_reflns_limit_l_min 0
_reflns_number_gt 2377
_reflns_number_total 3110
_reflns_threshold_expression I>2.0\s(I)
_oxford_diffrn_Wilson_B_factor 3.20
_oxford_diffrn_Wilson_scale 0.47
_oxford_refine_ls_r_factor_ref 0.0755
_oxford_refine_ls_scale 1.564(13)
_oxford_reflns_number_all 3095
_oxford_reflns_threshold_expression_ref I>-10.0\s(I)
_cod_data_source_file J-Mater-Chem-C-2016-4-766.cif
_cod_data_source_block 3
_cod_original_sg_symbol_H-M 'P b c a '
_cod_database_code 7234547

loop_
_symmetry_equiv_pos_as_xyz
x,y,z
-x,-y,-z
x,-y+1/2,z+1/2
-x,y+1/2,-z+1/2
-x+1/2,-y,z+1/2
x+1/2,y,-z+1/2
x+1/2,-y+1/2,-z
-x+1/2,y+1/2,z

loop_
_atom_site_label
_atom_site_type_symbol
_atom_site_fract_x
_atom_site_fract_y
_atom_site_fract_z
_atom_site_U_iso_or_equiv
_atom_site_occupancy
_atom_site_adp_type
_atom_site_refinement_flags_posn
_atom_site_refinement_flags_adp
_atom_site_refinement_flags_occupancy
_atom_site_disorder_assembly
_atom_site_disorder_group
_atom_site_attached_hydrogens
O1 O 0.86765(13) 0.65499(11) 0.87586(11) 0.0468 1.0000 Uani . . . . . .
C2 C 0.87199(15) 0.57313(15) 0.90451(15) 0.0390 1.0000 Uani . . . . . .
C3 C 0.87504(15) 0.51121(16) 0.83977(14) 0.0385 1.0000 Uani . . . . . .
C4 C 0.87312(15) 0.55568(16) 0.76849(15) 0.0391 1.0000 Uani . . . . . .
C5 C 0.87033(17) 0.65414(15) 0.78701(14) 0.0407 1.0000 Uani . . . . . .
C6 C 0.96238(19) 0.70088(15) 0.76344(16) 0.0505 1.0000 Uani . . . . . .
H61 H 0.9645 0.7084 0.7050 0.0753 1.0000 Uiso R . . . . .
H62 H 1.0175 0.6672 0.7834 0.0746 1.0000 Uiso R . . . . .
H63 H 0.9618 0.7583 0.7892 0.0738 1.0000 Uiso R . . . . .
C7 C 0.77967(19) 0.70083(14) 0.75954(16) 0.0487 1.0000 Uani . . . . . .
H71 H 0.7832 0.7132 0.7020 0.0735 1.0000 Uiso R . . . . .
H72 H 0.7232 0.6651 0.7714 0.0725 1.0000 Uiso R . . . . .
H73 H 0.7767 0.7562 0.7898 0.0730 1.0000 Uiso R . . . . .
C8 C 0.87416(16) 0.51590(17) 0.69140(15) 0.0415 1.0000 Uani . . . . . .
C9 C 0.86983(16) 0.56215(16) 0.62199(16) 0.0424 1.0000 Uani . . . . . .
C10 C 0.87070(15) 0.53271(16) 0.54038(15) 0.0389 1.0000 Uani . . . . . .
C11 C 0.87793(15) 0.44405(16) 0.51398(16) 0.0392 1.0000 Uani . . . . . .
O12 O 0.88122(13) 0.38192(11) 0.57176(11) 0.0511 1.0000 Uani . . . . . .
C13 C 0.8882(2) 0.29104(17) 0.5490(2) 0.0627 1.0000 Uani . . . . . .
H131 H 0.8878 0.2559 0.5981 0.0930 1.0000 Uiso R . . . . .
H132 H 0.8345 0.2741 0.5142 0.0922 1.0000 Uiso R . . . . .
H133 H 0.9489 0.2815 0.5213 0.0920 1.0000 Uiso R . . . . .
C14 C 0.88074(17) 0.42509(17) 0.43287(16) 0.0419 1.0000 Uani . . . . . .
C15 C 0.87586(16) 0.49267(17) 0.37738(16) 0.0421 1.0000 Uani . . . . . .
O16 O 0.87913(13) 0.46669(12) 0.29921(11) 0.0523 1.0000 Uani . . . . . .
C17 C 0.87566(19) 0.53362(19) 0.23949(17) 0.0563 1.0000 Uani . . . . . .
H171 H 0.8787 0.5049 0.1874 0.0836 1.0000 Uiso R . . . . .
H173 H 0.8151 0.5667 0.2430 0.0836 1.0000 Uiso R . . . . .
H172 H 0.9298 0.5735 0.2451 0.0835 1.0000 Uiso R . . . . .
C18 C 0.86771(17) 0.58012(17) 0.40090(16) 0.0462 1.0000 Uani . . . . . .
C19 C 0.86510(18) 0.59806(16) 0.48172(16) 0.0461 1.0000 Uani . . . . . .
H191 H 0.8584 0.6566 0.4973 0.0552 1.0000 Uiso R . . . . .
H181 H 0.8626 0.6268 0.3636 0.0550 1.0000 Uiso R . . . . .
H141 H 0.8866 0.3671 0.4166 0.0494 1.0000 Uiso R . . . . .
H91 H 0.8665 0.6239 0.6280 0.0501 1.0000 Uiso R . . . . .
H81 H 0.8777 0.4543 0.6893 0.0495 1.0000 Uiso R . . . . .
C20 C 0.88089(17) 0.41746(16) 0.84834(16) 0.0428 1.0000 Uani . . . . . .
N21 N 0.88599(18) 0.34196(14) 0.85163(17) 0.0612 1.0000 Uani . . . . . .
C22 C 0.87215(16) 0.56133(15) 0.98566(16) 0.0405 1.0000 Uani . . . . . .
C23 C 0.87942(17) 0.47612(16) 1.02250(16) 0.0425 1.0000 Uani . . . . . .
N24 N 0.8857(2) 0.41155(16) 1.05626(16) 0.0618 1.0000 Uani . . . . . .
C25 C 0.86951(18) 0.63554(18) 1.03846(16) 0.0467 1.0000 Uani . . . . . .
N26 N 0.86775(19) 0.69494(15) 1.08071(16) 0.0650 1.0000 Uani . . . . . .

loop_
_atom_site_aniso_label
_atom_site_aniso_U_11
_atom_site_aniso_U_22
_atom_site_aniso_U_33
_atom_site_aniso_U_23
_atom_site_aniso_U_13
_atom_site_aniso_U_12
O1 0.0748(12) 0.0279(9) 0.0377(9) -0.0015(7) 0.0027(7) 0.0023(7)
C2 0.0438(11) 0.0299(12) 0.0432(13) 0.0030(10) 0.0010(9) -0.0009(8)
C3 0.0486(13) 0.0297(11) 0.0373(13) 0.0004(10) 0.0029(9) -0.0012(9)
C4 0.0443(12) 0.0309(12) 0.0421(14) -0.0027(10) 0.0016(9) 0.0004(8)
C5 0.0617(14) 0.0294(12) 0.0309(12) -0.0019(9) 0.0034(9) 0.0010(9)
C6 0.0602(15) 0.0367(13) 0.0546(15) -0.0027(11) 0.0040(12) -0.0065(10)
C7 0.0624(16) 0.0343(12) 0.0492(14) 0.0020(11) 0.0037(11) 0.0074(10)
C8 0.0511(13) 0.0308(12) 0.0426(14) -0.0038(10) 0.0016(9) 0.0002(9)
C9 0.0537(13) 0.0293(13) 0.0443(14) -0.0033(9) -0.0012(10) -0.0017(9)
C10 0.0441(12) 0.0317(13) 0.0411(13) -0.0043(10) 0.0007(9) -0.0024(9)
C11 0.0436(11) 0.0325(13) 0.0416(13) -0.0033(10) -0.0007(10) 0.0002(8)
O12 0.0795(13) 0.0265(9) 0.0475(11) 0.0014(7) -0.0023(8) 0.0014(7)
C13 0.093(2) 0.0263(13) 0.0692(19) -0.0027(12) -0.0055(15) 0.0033(12)
C14 0.0488(13) 0.0319(12) 0.0452(14) -0.0057(11) -0.0021(10) 0.0003(9)
C15 0.0461(13) 0.0403(13) 0.0400(13) -0.0056(11) -0.0020(9) -0.0022(9)
O16 0.0737(12) 0.0445(11) 0.0388(10) -0.0091(8) 0.0012(8) -0.0006(8)
C17 0.078(2) 0.0504(17) 0.0406(15) 0.0029(12) 0.0041(12) -0.0006(11)
C18 0.0575(14) 0.0338(13) 0.0474(15) 0.0027(11) 0.0009(11) -0.0007(10)
C19 0.0608(14) 0.0294(13) 0.0479(15) -0.0047(11) 0.0002(11) 0.0001(10)
C20 0.0514(13) 0.0324(13) 0.0446(14) 0.0005(11) -0.0022(10) 0.0005(9)
N21 0.0832(17) 0.0286(12) 0.0718(17) -0.0059(11) -0.0028(12) 0.0022(9)
C22 0.0511(13) 0.0301(13) 0.0403(13) 0.0000(9) -0.0001(10) 0.0011(9)
C23 0.0541(14) 0.0319(13) 0.0414(13) -0.0019(10) 0.0009(10) -0.0005(9)
N24 0.0896(18) 0.0333(13) 0.0626(15) 0.0048(11) -0.0050(12) 0.0012(11)
C25 0.0635(15) 0.0333(13) 0.0434(14) 0.0040(11) -0.0022(10) 0.0023(10)
N26 0.106(2) 0.0361(13) 0.0525(14) -0.0077(11) -0.0011(13) 0.0058(11)

loop_
_atom_type_symbol
_atom_type_scat_dispersion_real
_atom_type_scat_dispersion_imag
_atom_type_scat_Cromer_Mann_a1
_atom_type_scat_Cromer_Mann_b1
_atom_type_scat_Cromer_Mann_a2
_atom_type_scat_Cromer_Mann_b2
_atom_type_scat_Cromer_Mann_a3
_atom_type_scat_Cromer_Mann_b3
_atom_type_scat_Cromer_Mann_a4
_atom_type_scat_Cromer_Mann_b4
_atom_type_scat_Cromer_Mann_c
_atom_type_scat_source
C 0.0181 0.0091 2.3100 20.8439 1.0200 10.2075 1.5886 0.5687 0.8650 51.6512 0.2156 'International Tables Vol C 4.2.6.8 and 6.1.1.4'
H 0.0000 0.0000 0.4930 10.5109 0.3229 26.1257 0.1402 3.1424 0.0408 57.7998 0.0030 'International Tables Vol C 4.2.6.8 and 6.1.1.4'
N 0.0311 0.0180 12.2126 0.0057 3.1322 9.8933 2.0125 28.9975 1.1663 0.5826 -11.5290 'International Tables Vol C 4.2.6.8 and 6.1.1.4'
O 0.0492 0.0322 3.0485 13.2771 2.2868 5.7011 1.5463 0.3239 0.8670 32.9089 0.2508 'International Tables Vol C 4.2.6.8 and 6.1.1.4'

loop_
_geom_angle_atom_site_label_1
_geom_angle_site_symmetry_1
_geom_angle_atom_site_label_2
_geom_angle_site_symmetry_2
_geom_angle_atom_site_label_3
_geom_angle_site_symmetry_3
_geom_angle
_geom_angle_publ_flag
C2 . O1 . C5 . 110.55(18) yes
O1 . C2 . C3 . 109.8(2) yes
O1 . C2 . C22 . 118.6(2) yes
C3 . C2 . C22 . 131.6(2) yes
C2 . C3 . C4 . 109.6(2) yes
C2 . C3 . C20 . 125.1(2) yes
C4 . C3 . C20 . 125.2(2) yes
C3 . C4 . C5 . 107.7(2) yes
C3 . C4 . C8 . 125.5(2) yes
C5 . C4 . C8 . 126.8(2) yes
C4 . C5 . O1 . 102.27(19) yes
C4 . C5 . C6 . 112.53(19) yes
O1 . C5 . C6 . 106.1(2) yes
C4 . C5 . C7 . 114.6(2) yes
O1 . C5 . C7 . 106.17(19) yes
C6 . C5 . C7 . 113.9(2) yes
C5 . C6 . H61 . 109.7 no
C5 . C6 . H62 . 109.2 no
H61 . C6 . H62 . 112.0 no
C5 . C6 . H63 . 107.2 no
H61 . C6 . H63 . 109.8 no
H62 . C6 . H63 . 108.7 no
C5 . C7 . H71 . 110.2 no
C5 . C7 . H72 . 110.4 no
H71 . C7 . H72 . 110.3 no
C5 . C7 . H73 . 106.1 no
H71 . C7 . H73 . 110.2 no
H72 . C7 . H73 . 109.7 no
C4 . C8 . C9 . 123.8(2) yes
C4 . C8 . H81 . 117.1 no
C9 . C8 . H81 . 119.1 no
C8 . C9 . C10 . 130.8(2) yes
C8 . C9 . H91 . 115.0 no
C10 . C9 . H91 . 114.2 no
C9 . C10 . C11 . 126.2(2) yes
C9 . C10 . C19 . 116.6(2) yes
C11 . C10 . C19 . 117.2(2) yes
C10 . C11 . O12 . 116.1(2) yes
C10 . C11 . C14 . 120.2(2) yes
O12 . C11 . C14 . 123.7(2) yes
C11 . O12 . C13 . 118.8(2) yes
O12 . C13 . H131 . 107.4 no
O12 . C13 . H132 . 111.0 no
H131 . C13 . H132 . 110.6 no
O12 . C13 . H133 . 109.2 no
H131 . C13 . H133 . 108.9 no
H132 . C13 . H133 . 109.7 no
C11 . C14 . C15 . 120.1(2) yes
C11 . C14 . H141 . 119.2 no
C15 . C14 . H141 . 120.7 no
C14 . C15 . O16 . 115.3(2) yes
C14 . C15 . C18 . 121.3(2) yes
O16 . C15 . C18 . 123.3(3) yes
C15 . O16 . C17 . 117.7(2) yes
O16 . C17 . H171 . 107.9 no
O16 . C17 . H173 . 110.5 no
H171 . C17 . H173 . 108.6 no
O16 . C17 . H172 . 110.5 no
H171 . C17 . H172 . 109.4 no
H173 . C17 . H172 . 109.9 no
C15 . C18 . C19 . 117.9(2) yes
C15 . C18 . H181 . 122.2 no
C19 . C18 . H181 . 119.9 no
C10 . C19 . C18 . 123.2(2) yes
C10 . C19 . H191 . 119.0 no
C18 . C19 . H191 . 117.7 no
C3 . C20 . N21 . 177.0(3) yes
C2 . C22 . C23 . 122.9(2) yes
C2 . C22 . C25 . 120.7(2) yes
C23 . C22 . C25 . 116.3(2) yes
C22 . C23 . N24 . 175.5(3) yes
C22 . C25 . N26 . 179.8(3) yes

loop_
_geom_bond_atom_site_label_1
_geom_bond_site_symmetry_1
_geom_bond_atom_site_label_2
_geom_bond_site_symmetry_2
_geom_bond_distance
_geom_bond_publ_flag
O1 . C2 . 1.328(3) yes
O1 . C5 . 1.484(3) yes
C2 . C3 . 1.430(3) yes
C2 . C22 . 1.367(3) yes
C3 . C4 . 1.367(3) yes
C3 . C20 . 1.426(3) yes
C4 . C5 . 1.520(3) yes
C4 . C8 . 1.421(3) yes
C5 . C6 . 1.510(3) yes
C5 . C7 . 1.512(3) yes
C6 . H61 . 0.984 no
C6 . H62 . 0.976 no
C6 . H63 . 0.969 no
C7 . H71 . 0.981 no
C7 . H72 . 0.971 no
C7 . H73 . 0.977 no
C8 . C9 . 1.355(4) yes
C8 . H81 . 0.932 no
C9 . C10 . 1.433(3) yes
C9 . H91 . 0.940 no
C10 . C11 . 1.414(3) yes
C10 . C19 . 1.393(3) yes
C11 . O12 . 1.347(3) yes
C11 . C14 . 1.385(4) yes
O12 . C13 . 1.428(3) yes
C13 . H131 . 0.976 no
C13 . H132 . 0.978 no
C13 . H133 . 0.970 no
C14 . C15 . 1.380(4) yes
C14 . H141 . 0.921 no
C15 . O16 . 1.364(3) yes
C15 . C18 . 1.383(4) yes
O16 . C17 . 1.421(3) yes
C17 . H171 . 0.973 no
C17 . H173 . 0.978 no
C17 . H172 . 0.966 no
C18 . C19 . 1.377(4) yes
C18 . H181 . 0.943 no
C19 . H191 . 0.927 no
C20 . N21 . 1.144(3) yes
C22 . C23 . 1.430(3) yes
C22 . C25 . 1.427(3) yes
C23 . N24 . 1.130(3) yes
C25 . N26 . 1.142(4) yes

loop_
_geom_hbond_atom_site_label_D
_geom_hbond_site_symmetry_D
_geom_hbond_atom_site_label_H
_geom_hbond_site_symmetry_H
_geom_hbond_atom_site_label_A
_geom_hbond_site_symmetry_A
_geom_hbond_angle_DHA
_geom_hbond_distance_DH
_geom_hbond_distance_HA
_geom_hbond_distance_DA
_geom_hbond_publ_flag
C7 . H72 . O16 5_665 160.40(7) 0.971 2.489 3.418(4) yes
C8 . H81 . O12 . 121.00 0.932 2.248 2.846(4) yes
